data_7045124
loop_
_publ_author_name
'Gomez, G. E.'
'D'vries, R. F.'
'Lionello, D. F.'
'Aguirre-D\'iaz, L M'
'Spinosa, M.'
'Costa, C. S.'
'Fuertes, M. C.'
'Pizarro, R. A.'
'Kaczmarek, A. M.'
'Ellena, J.'
'Rozes, L.'
'Iglesias, M.'
'Van Deun, R.'
'Sanchez, C.'
'Monge, M. A.'
'Soler-Illia, G J A A'

_publ_section_title
;
 Exploring physical and chemical properties in new multifunctional
 indium-, bismuth-, and zinc-based 1D and 2D coordination polymers.
;
_journal_issue 6
_journal_name_full 'Dalton transactions (Cambridge, England : 2003)'
_journal_page_first 1808
_journal_page_last 1818
_journal_paper_doi 10.1039/c7dt04287f
_journal_volume 47
_journal_year 2018
_chemical_formula_moiety 'C18 H16 Bi N4 O8'
_chemical_formula_sum 'C18 H16 Bi N4 O8'
_chemical_formula_weight 625.33
_space_group_crystal_system triclinic
_space_group_IT_number 2
_space_group_name_Hall '-P 1'
_space_group_name_H-M_alt 'P -1'
_symmetry_space_group_name_Hall '-P 1'
_symmetry_space_group_name_H-M 'P -1'
_atom_sites_solution_hydrogens geom
_atom_sites_solution_primary direct
_audit_creation_date 2017-07-10
_audit_creation_method
;
Olex2 1.2
(compiled 2017.03.28 svn.r3405 for OlexSys, GUI svn.r5337)
;
_audit_update_record
;
2017-07-10 deposited with the CCDC.
2017-12-20 downloaded from the CCDC.
;
_cell_angle_alpha 72.378(6)
_cell_angle_beta 74.943(6)
_cell_angle_gamma 62.844(7)
_cell_formula_units_Z 2
_cell_length_a 9.3852(6)
_cell_length_b 9.6474(7)
_cell_length_c 13.4442(9)
_cell_measurement_reflns_used 4500
_cell_measurement_temperature 293(2)
_cell_measurement_theta_max 28.1430
_cell_measurement_theta_min 2.6070
_cell_volume 1021.60(14)
_computing_cell_refinement 'CrysAlisPro 1.171.38.42t (Rigaku OD, 2015)'
_computing_data_collection 'CrysAlisPro 1.171.38.42t (Rigaku OD, 2015)'
_computing_data_reduction 'CrysAlisPro 1.171.38.42t (Rigaku OD, 2015)'
_computing_molecular_graphics 'Olex2 (Dolomanov et al., 2009)'
_computing_publication_material 'Olex2 (Dolomanov et al., 2009)'
_computing_structure_refinement 'ShelXL (Sheldrick, 2015)'
_computing_structure_solution 'ShelXS (Sheldrick, 2008)'
_diffrn_ambient_temperature 293
_diffrn_detector 'CCD plate'
_diffrn_measured_fraction_theta_full 0.999
_diffrn_measured_fraction_theta_max 0.912
_diffrn_measurement_details
;
List of Runs (angles in degrees, time in seconds):

  # Type    Start    End  Width  t~exp~   \w     \q     \k     \f   Frames
#--------------------------------------------------------------------------
  1  \w    -70.00 110.00   1.00   40.00    --   27.63  54.00   0.00  180
  2  \w    -70.00 110.00   1.00   40.00    --   27.63  54.00 120.00  180
  3  \w    -70.00 110.00   1.00   40.00    --   27.63  54.00 240.00  180
;
_diffrn_measurement_device 'abstract diffractometer'
_diffrn_measurement_device_type 'dtrek-CrysAlisPro-abstract goniometer imported rigaku-d*trek images'
_diffrn_measurement_method '\w scans'
_diffrn_orient_matrix_type 'CrysAlisPro convention (1999,Acta A55,543-557)'
_diffrn_orient_matrix_UB_11 -0.0592094000
_diffrn_orient_matrix_UB_12 0.0599541000
_diffrn_orient_matrix_UB_13 -0.0314867000
_diffrn_orient_matrix_UB_21 -0.0621231000
_diffrn_orient_matrix_UB_22 -0.0101855000
_diffrn_orient_matrix_UB_23 0.0407122000
_diffrn_orient_matrix_UB_31 -0.0010734000
_diffrn_orient_matrix_UB_32 0.0588083000
_diffrn_orient_matrix_UB_33 0.0219037000
_diffrn_radiation_monochromator graphite
_diffrn_radiation_probe x-ray
_diffrn_radiation_type MoK\a
_diffrn_radiation_wavelength 0.71073
_diffrn_reflns_av_R_equivalents 0.0416
_diffrn_reflns_av_unetI/netI 0.0766
_diffrn_reflns_Laue_measured_fraction_full 0.999
_diffrn_reflns_Laue_measured_fraction_max 0.912
_diffrn_reflns_limit_h_max 14
_diffrn_reflns_limit_h_min -14
_diffrn_reflns_limit_k_max 14
_diffrn_reflns_limit_k_min -15
_diffrn_reflns_limit_l_max 21
_diffrn_reflns_limit_l_min -20
_diffrn_reflns_number 15317
_diffrn_reflns_point_group_measured_fraction_full 0.999
_diffrn_reflns_point_group_measured_fraction_max 0.912
_diffrn_reflns_theta_full 25.242
_diffrn_reflns_theta_max 34.330
_diffrn_reflns_theta_min 1.606
_diffrn_source 'fine-focus sealed X-ray tube'
_diffrn_source_type 'Enhance (Mo) X-ray Source'
_exptl_absorpt_coefficient_mu 8.684
_exptl_absorpt_correction_T_max 1.00000
_exptl_absorpt_correction_T_min 0.63934
_exptl_absorpt_correction_type multi-scan
_exptl_absorpt_process_details
;
CrysAlisPro 1.171.38.42t (Rigaku Oxford Diffraction, 2015)
Empirical absorption correction using spherical harmonics,
 implemented in SCALE3 ABSPACK scaling algorithm.
;
_exptl_crystal_colour 'clear colourless'
_exptl_crystal_colour_lustre clear
_exptl_crystal_colour_primary colourless
_exptl_crystal_density_diffrn 2.033
_exptl_crystal_description block
_exptl_crystal_F_000 598
_exptl_crystal_recrystallization_method Hydrothermal
_exptl_crystal_size_max 0.18
_exptl_crystal_size_mid 0.17
_exptl_crystal_size_min 0.12
_refine_diff_density_max 1.459
_refine_diff_density_min -1.703
_refine_diff_density_rms 0.213
_refine_ls_extinction_method none
_refine_ls_goodness_of_fit_ref 1.027
_refine_ls_hydrogen_treatment constr
_refine_ls_matrix_type full
_refine_ls_number_parameters 279
_refine_ls_number_reflns 7803
_refine_ls_number_restraints 1
_refine_ls_restrained_S_all 1.028
_refine_ls_R_factor_all 0.0757
_refine_ls_R_factor_gt 0.0425
_refine_ls_shift/su_max 0.001
_refine_ls_shift/su_mean 0.000
_refine_ls_structure_factor_coef Fsqd
_refine_ls_weighting_details 'w=1/[\s^2^(Fo^2^)+(0.0347P)^2^] where P=(Fo^2^+2Fc^2^)/3'
_refine_ls_weighting_scheme calc
_refine_ls_wR_factor_gt 0.0765
_refine_ls_wR_factor_ref 0.0894
_reflns_Friedel_coverage 0.000
_reflns_number_gt 5849
_reflns_number_total 7803
_reflns_threshold_expression 'I > 2\s(I)'
_cod_data_source_file c7dt04287f2.cif
_cod_data_source_block bi12
_cod_depositor_comments 'Adding full bibliography for 7045123--7045126.cif.'
_cod_database_code 7045124
_shelx_shelxl_version_number 2016/6
_chemical_oxdiff_formula 'C11 H10 N O'
_shelx_space_group_comment
;
The symmetry employed for this shelxl refinement is uniquely defined
by the following loop, which should always be used as a source of
symmetry information in preference to the above space-group names.
They are only intended as comments.
;
_reflns_odcompleteness_completeness 100.00
_reflns_odcompleteness_iscentric 1
_reflns_odcompleteness_theta 26.32
_olex2_refinement_description
;
1. Fixed Uiso
 At 1.2 times of:
  All C(H) groups
 At 1.5 times of:
  All C(H,H,H) groups
2. Rigid bond restraints
 C16, O5
 with sigma for 1-2 distances of 0.01 and sigma for 1-3 distances of 0.01
3. Uiso/Uaniso restraints and constraints
Uanis(C16) = Uanis(C17)
Uanis(C17) = Uanis(C18)
4. Others
 Fixed Sof: O7A(0.5) O7B(0.5)
5.a Aromatic/amide H refined with riding coordinates:
 C4(H4), C9(H9), C7(H7), C6(H6), C8(H8), C15(H15), C12(H12), C14(H14),
 C13(H13), C16(H16)
5.b Idealised Me refined as rotating group:
 C17(H17A,H17B,H17C), C18(H18A,H18B,H18C)
;
_olex2_submission_special_instructions 'No special instructions were received'
_oxdiff_exptl_absorpt_empirical_details
;
Empirical correction (ABSPACK) includes:
- Absorption correction using spherical harmonics
- Frame scaling
;
_oxdiff_exptl_absorpt_empirical_full_max 1.377
_oxdiff_exptl_absorpt_empirical_full_min 0.718

loop_
_space_group_symop_operation_xyz
'x, y, z'
'-x, -y, -z'

loop_
_atom_site_label
_atom_site_type_symbol
_atom_site_fract_x
_atom_site_fract_y
_atom_site_fract_z
_atom_site_U_iso_or_equiv
_atom_site_adp_type
_atom_site_occupancy
_atom_site_site_symmetry_order
_atom_site_calc_flag
_atom_site_refinement_flags_posn
_atom_site_refinement_flags_adp
_atom_site_refinement_flags_occupancy
_atom_site_disorder_assembly
_atom_site_disorder_group
Bi1 Bi 0.06844(2) 0.54850(2) 0.25022(2) 0.02546(6) Uani 1 1 d . . . . .
O1 O 0.1770(4) 0.3712(4) 0.6375(3) 0.0336(8) Uani 1 1 d . . . . .
O3 O 0.1613(4) 0.5115(5) 0.4048(3) 0.0381(9) Uani 1 1 d . . . . .
C3 C 0.4025(5) 0.5022(5) 0.4373(4) 0.0254(9) Uani 1 1 d . . . . .
C2 C 0.3466(5) 0.5030(5) 0.5435(4) 0.0254(9) Uani 1 1 d . . . . .
O4 O 0.3471(5) 0.5224(5) 0.2706(3) 0.0461(10) Uani 1 1 d . . . . .
C4 C 0.5545(5) 0.4998(6) 0.3948(4) 0.0264(9) Uani 1 1 d . . . . .
H4 H 0.590871 0.499997 0.323509 0.032 Uiso 1 1 calc R . . . .
C1 C 0.1840(5) 0.5053(6) 0.5986(4) 0.0267(9) Uani 1 1 d . . . . .
O2 O 0.0719(4) 0.6324(5) 0.6129(3) 0.0409(9) Uani 1 1 d . . . . .
C5 C 0.2994(6) 0.5115(6) 0.3650(4) 0.0301(10) Uani 1 1 d . . . . .
N2 N 0.0363(6) 0.8139(5) 0.2422(4) 0.0398(10) Uani 1 1 d . . . . .
N1 N 0.1939(5) 0.6697(6) 0.0788(3) 0.0366(10) Uani 1 1 d . . . . .
C11 C 0.0951(7) 0.8962(7) 0.1544(5) 0.0422(13) Uani 1 1 d . . . . .
C9 C 0.2661(11) 0.8768(10) -0.0248(6) 0.076(2) Uani 1 1 d . . . . .
H9 H 0.263434 0.977537 -0.034360 0.091 Uiso 1 1 calc R . . . .
C10 C 0.1865(7) 0.8145(7) 0.0675(5) 0.0461(14) Uani 1 1 d . . . . .
C7 C 0.3553(9) 0.6494(12) -0.0886(6) 0.072(2) Uani 1 1 d . . . . .
H7 H 0.413642 0.589967 -0.140093 0.086 Uiso 1 1 calc R . . . .
C6 C 0.2749(8) 0.5879(8) 0.0030(5) 0.0502(15) Uani 1 1 d . . . . .
H6 H 0.277509 0.487400 0.011782 0.060 Uiso 1 1 calc R . . . .
C8 C 0.3479(12) 0.7910(14) -0.1012(6) 0.092(3) Uani 1 1 d . . . . .
H8 H 0.399067 0.834494 -0.163115 0.111 Uiso 1 1 calc R . . . .
C15 C -0.0400(8) 0.8803(9) 0.3240(6) 0.0610(18) Uani 1 1 d . . . . .
H15 H -0.078317 0.821822 0.384497 0.073 Uiso 1 1 calc R . . . .
C12 C 0.0688(10) 1.0499(8) 0.1511(7) 0.071(2) Uani 1 1 d . . . . .
H12 H 0.106151 1.108328 0.090112 0.085 Uiso 1 1 calc R . . . .
C14 C -0.0655(11) 1.0329(10) 0.3240(8) 0.085(3) Uani 1 1 d . . . . .
H14 H -0.118986 1.076542 0.383208 0.102 Uiso 1 1 calc R . . . .
C13 C -0.0106(12) 1.1168(10) 0.2356(10) 0.093(3) Uani 1 1 d . . . . .
H13 H -0.027259 1.220612 0.232638 0.112 Uiso 1 1 calc R . . . .
O5 O 0.2693(6) 0.2554(6) 0.2443(5) 0.0821(17) Uani 1 1 d . U . . .
N3 N 0.3752(10) 0.0066(9) 0.3381(10) 0.125(4) Uani 1 1 d . . . . .
C17 C 0.4389(13) -0.0667(12) 0.2503(10) 0.137(3) Uani 1 1 d . . . . .
H17A H 0.554832 -0.116158 0.243702 0.205 Uiso 1 1 calc GR . . . .
H17B H 0.406233 0.012417 0.187392 0.205 Uiso 1 1 calc GR . . . .
H17C H 0.398717 -0.146076 0.260209 0.205 Uiso 1 1 calc GR . . . .
C16 C 0.2914(15) 0.1610(14) 0.3314(12) 0.137(3) Uani 1 1 d . U . . .
H16 H 0.248018 0.200340 0.392771 0.164 Uiso 1 1 calc R . . . .
C18 C 0.4094(15) -0.0940(14) 0.4408(11) 0.137(3) Uani 1 1 d . . . . .
H18A H 0.361755 -0.169279 0.458131 0.205 Uiso 1 1 calc GR . . . .
H18B H 0.364776 -0.029328 0.492536 0.205 Uiso 1 1 calc GR . . . .
H18C H 0.524344 -0.150181 0.439920 0.205 Uiso 1 1 calc GR . . . .
O6 O -0.1467(6) 0.7446(5) 0.1337(4) 0.0578(12) Uani 1 1 d . . . . .
O7A O -0.076(3) 0.506(2) 0.1153(16) 0.115(8) Uani 0.5 1 d . . P A 1
N4 N -0.1929(9) 0.6624(8) 0.1095(6) 0.076(2) Uani 1 1 d . . . . .
O8 O -0.2955(13) 0.7250(9) 0.0523(8) 0.169(5) Uani 1 1 d . . . . .
O7B O -0.1583(16) 0.5217(16) 0.1605(10) 0.051(3) Uani 0.5 1 d . . P A 2

loop_
_atom_site_aniso_label
_atom_site_aniso_U_11
_atom_site_aniso_U_22
_atom_site_aniso_U_33
_atom_site_aniso_U_23
_atom_site_aniso_U_13
_atom_site_aniso_U_12
Bi1 0.02359(8) 0.03012(9) 0.02682(9) -0.00661(6) -0.00189(6) -0.01510(7)
O1 0.0253(17) 0.0348(19) 0.040(2) -0.0024(15) -0.0011(15) -0.0169(15)
O3 0.0260(17) 0.065(3) 0.0337(19) -0.0103(18) -0.0019(15) -0.0283(17)
C3 0.021(2) 0.032(2) 0.028(2) -0.0054(18) -0.0052(17) -0.0139(18)
C2 0.020(2) 0.031(2) 0.029(2) -0.0066(18) -0.0014(17) -0.0148(18)
O4 0.034(2) 0.086(3) 0.0294(19) -0.021(2) 0.0020(16) -0.031(2)
C4 0.019(2) 0.036(3) 0.026(2) -0.0076(19) -0.0008(17) -0.0141(18)
C1 0.022(2) 0.039(3) 0.026(2) -0.0092(19) -0.0007(17) -0.017(2)
O2 0.0235(17) 0.038(2) 0.059(3) -0.0172(18) 0.0098(17) -0.0145(16)
C5 0.022(2) 0.042(3) 0.033(3) -0.010(2) -0.0013(19) -0.018(2)
N2 0.040(3) 0.041(3) 0.048(3) -0.022(2) -0.001(2) -0.020(2)
N1 0.035(2) 0.049(3) 0.028(2) -0.0049(19) -0.0015(18) -0.024(2)
C11 0.041(3) 0.035(3) 0.059(4) -0.007(3) -0.011(3) -0.023(2)
C9 0.099(6) 0.081(6) 0.056(5) 0.007(4) 0.003(4) -0.064(5)
C10 0.047(3) 0.052(4) 0.047(3) 0.003(3) -0.012(3) -0.033(3)
C7 0.058(4) 0.118(7) 0.040(4) -0.021(4) 0.013(3) -0.043(5)
C6 0.048(3) 0.069(4) 0.035(3) -0.017(3) 0.000(3) -0.025(3)
C8 0.105(7) 0.139(9) 0.048(5) -0.013(5) 0.026(5) -0.087(7)
C15 0.057(4) 0.065(4) 0.071(5) -0.040(4) 0.008(4) -0.027(3)
C12 0.075(5) 0.042(4) 0.103(6) -0.011(4) -0.011(5) -0.034(4)
C14 0.088(6) 0.072(6) 0.115(8) -0.068(6) 0.006(6) -0.031(5)
C13 0.086(6) 0.056(5) 0.160(10) -0.050(6) -0.017(7) -0.032(5)
O5 0.062(3) 0.048(3) 0.121(5) -0.024(3) 0.003(3) -0.014(3)
N3 0.084(6) 0.047(4) 0.181(10) -0.010(5) 0.014(6) -0.002(4)
C17 0.111(5) 0.079(5) 0.167(7) -0.017(5) 0.012(5) -0.017(4)
C16 0.111(5) 0.079(5) 0.167(7) -0.017(5) 0.012(5) -0.017(4)
C18 0.111(5) 0.079(5) 0.167(7) -0.017(5) 0.012(5) -0.017(4)
O6 0.057(3) 0.053(3) 0.065(3) 0.004(2) -0.031(2) -0.024(2)
O7A 0.18(2) 0.093(12) 0.122(17) 0.001(12) -0.086(14) -0.082(16)
N4 0.105(6) 0.064(4) 0.080(5) 0.007(4) -0.062(4) -0.041(4)
O8 0.240(10) 0.094(5) 0.228(9) 0.018(6) -0.206(9) -0.057(6)
O7B 0.075(8) 0.041(5) 0.047(7) 0.000(5) -0.028(5) -0.028(6)

loop_
_atom_type_symbol
_atom_type_description
_atom_type_scat_dispersion_real
_atom_type_scat_dispersion_imag
_atom_type_scat_source
C C 0.0033 0.0016 'International Tables Vol C Tables 4.2.6.8 and 6.1.1.4'
H H 0.0000 0.0000 'International Tables Vol C Tables 4.2.6.8 and 6.1.1.4'
Bi Bi -4.1077 10.2566 'International Tables Vol C Tables 4.2.6.8 and 6.1.1.4'
N N 0.0061 0.0033 'International Tables Vol C Tables 4.2.6.8 and 6.1.1.4'
O O 0.0106 0.0060 'International Tables Vol C Tables 4.2.6.8 and 6.1.1.4'

loop_
_geom_angle_atom_site_label_1
_geom_angle_atom_site_label_2
_geom_angle_atom_site_label_3
_geom_angle
_geom_angle_site_symmetry_1
_geom_angle_site_symmetry_3
O1 Bi1 O4 129.00(12) 2_566 .
O1 Bi1 C1 26.21(12) 2_566 2_566
O1 Bi1 O2 51.71(11) 2_566 2_566
O1 Bi1 C5 104.79(13) 2_566 .
O1 Bi1 N2 81.76(14) 2_566 .
O1 Bi1 N1 136.75(14) 2_566 .
O1 Bi1 O5 125.66(15) 2_566 .
O1 Bi1 O6 73.44(14) 2_566 .
O1 Bi1 O7A 90.3(5) 2_566 .
O3 Bi1 O1 79.87(12) . 2_566
O3 Bi1 O4 52.14(11) . .
O3 Bi1 C1 79.86(12) . 2_566
O3 Bi1 O2 78.53(13) . 2_566
O3 Bi1 C5 26.46(13) . .
O3 Bi1 N2 78.67(15) . .
O3 Bi1 N1 118.81(13) . .
O3 Bi1 O5 87.30(18) . .
O3 Bi1 O6 142.47(15) . .
O3 Bi1 O7A 158.8(4) . .
O4 Bi1 C1 131.40(12) . 2_566
O4 Bi1 O2 121.16(13) . 2_566
O4 Bi1 C5 25.69(12) . .
O4 Bi1 O5 73.78(17) . .
O4 Bi1 O7A 140.7(5) . .
O2 Bi1 C1 25.63(12) 2_566 2_566
O2 Bi1 C5 100.87(13) 2_566 .
O2 Bi1 O7A 80.6(4) 2_566 .
C5 Bi1 C1 106.14(13) . 2_566
N2 Bi1 O4 73.67(15) . .
N2 Bi1 C1 107.35(15) . 2_566
N2 Bi1 O2 130.91(14) . 2_566
N2 Bi1 C5 73.94(16) . .
N2 Bi1 N1 66.32(16) . .
N2 Bi1 O5 146.59(17) . .
N2 Bi1 O6 71.88(16) . .
N2 Bi1 O7A 118.7(4) . .
N1 Bi1 O4 70.14(13) . .
N1 Bi1 C1 156.57(14) . 2_566
N1 Bi1 O2 159.87(14) . 2_566
N1 Bi1 C5 93.97(14) . .
N1 Bi1 O5 95.49(18) . .
N1 Bi1 O6 69.44(15) . .
N1 Bi1 O7A 81.1(4) . .
O5 Bi1 C1 99.67(16) . 2_566
O5 Bi1 O2 74.04(15) . 2_566
O5 Bi1 C5 80.02(18) . .
O5 Bi1 O7A 83.2(5) . .
O6 Bi1 O4 134.61(14) . .
O6 Bi1 C1 87.13(14) . 2_566
O6 Bi1 O2 103.71(14) . 2_566
O6 Bi1 C5 145.67(15) . .
O6 Bi1 O5 129.77(19) . .
O6 Bi1 O7A 48.0(5) . .
O7A Bi1 C1 83.1(5) . 2_566
O7A Bi1 C5 162.0(5) . .
C1 O1 Bi1 99.1(3) . 2_566
C5 O3 Bi1 98.6(3) . .
C2 C3 C5 121.8(4) . .
C4 C3 C2 119.8(4) . .
C4 C3 C5 118.3(4) . .
C3 C2 C1 124.7(4) . .
C4 C2 C3 118.9(4) 2_666 .
C4 C2 C1 116.3(4) 2_666 .
C5 O4 Bi1 87.3(3) . .
C3 C4 H4 119.4 . .
C2 C4 C3 121.2(4) 2_666 .
C2 C4 H4 119.4 2_666 .
O1 C1 Bi1 54.7(2) . 2_566
O1 C1 C2 116.6(4) . .
C2 C1 Bi1 163.4(3) . 2_566
O2 C1 Bi1 69.4(3) . 2_566
O2 C1 O1 123.6(4) . .
O2 C1 C2 119.4(4) . .
C1 O2 Bi1 85.0(3) . 2_566
O3 C5 Bi1 54.9(2) . .
O3 C5 C3 117.9(4) . .
C3 C5 Bi1 171.9(3) . .
O4 C5 Bi1 67.0(3) . .
O4 C5 O3 121.8(4) . .
O4 C5 C3 120.3(4) . .
C11 N2 Bi1 120.8(4) . .
C15 N2 Bi1 119.9(4) . .
C15 N2 C11 119.3(5) . .
C10 N1 Bi1 118.3(4) . .
C10 N1 C6 120.4(5) . .
C6 N1 Bi1 121.1(4) . .
N2 C11 C10 117.4(5) . .
N2 C11 C12 119.2(6) . .
C12 C11 C10 123.4(6) . .
C10 C9 H9 119.9 . .
C8 C9 H9 119.9 . .
C8 C9 C10 120.3(8) . .
N1 C10 C11 117.0(5) . .
N1 C10 C9 118.2(6) . .
C9 C10 C11 124.8(6) . .
C6 C7 H7 120.6 . .
C8 C7 H7 120.6 . .
C8 C7 C6 118.9(8) . .
N1 C6 C7 121.4(7) . .
N1 C6 H6 119.3 . .
C7 C6 H6 119.3 . .
C9 C8 H8 119.6 . .
C7 C8 C9 120.8(7) . .
C7 C8 H8 119.6 . .
N2 C15 H15 118.6 . .
N2 C15 C14 122.9(8) . .
C14 C15 H15 118.6 . .
C11 C12 H12 119.6 . .
C13 C12 C11 120.8(8) . .
C13 C12 H12 119.6 . .
C15 C14 H14 121.0 . .
C13 C14 C15 117.9(8) . .
C13 C14 H14 121.0 . .
C12 C13 H13 120.1 . .
C14 C13 C12 119.9(7) . .
C14 C13 H13 120.1 . .
C16 O5 Bi1 115.8(7) . .
C17 N3 C18 117.8(9) . .
C16 N3 C17 124.1(12) . .
C16 N3 C18 118.1(12) . .
N3 C17 H17A 109.5 . .
N3 C17 H17B 109.5 . .
N3 C17 H17C 109.5 . .
H17A C17 H17B 109.5 . .
H17A C17 H17C 109.5 . .
H17B C17 H17C 109.5 . .
O5 C16 N3 121.2(13) . .
O5 C16 H16 119.4 . .
N3 C16 H16 119.4 . .
N3 C18 H18A 109.5 . .
N3 C18 H18B 109.5 . .
N3 C18 H18C 109.5 . .
H18A C18 H18B 109.5 . .
H18A C18 H18C 109.5 . .
H18B C18 H18C 109.5 . .
N4 O6 Bi1 104.6(4) . .
N4 O7A Bi1 90.2(9) . .
O6 N4 O7A 111.7(9) . .
O6 N4 O7B 118.7(8) . .
O8 N4 O6 119.1(7) . .
O8 N4 O7A 123.8(10) . .
O8 N4 O7B 120.5(9) . .

loop_
_geom_bond_atom_site_label_1
_geom_bond_atom_site_label_2
_geom_bond_distance
_geom_bond_site_symmetry_2
Bi1 O1 2.336(3) 2_566
Bi1 O3 2.326(3) .
Bi1 O4 2.590(4) .
Bi1 C1 2.828(4) 2_566
Bi1 O2 2.657(4) 2_566
Bi1 C5 2.811(5) .
Bi1 N2 2.409(4) .
Bi1 N1 2.506(4) .
Bi1 O5 2.598(5) .
Bi1 O6 2.544(4) .
Bi1 O7A 2.742(18) .
O1 C1 1.265(6) .
O3 C5 1.267(5) .
C3 C2 1.389(6) .
C3 C4 1.385(6) .
C3 C5 1.498(6) .
C2 C4 1.383(6) 2_666
C2 C1 1.506(6) .
O4 C5 1.220(6) .
C4 H4 0.9300 .
C1 O2 1.228(6) .
N2 C11 1.350(7) .
N2 C15 1.316(8) .
N1 C10 1.330(7) .
N1 C6 1.332(7) .
C11 C10 1.463(9) .
C11 C12 1.376(8) .
C9 H9 0.9300 .
C9 C10 1.392(9) .
C9 C8 1.362(12) .
C7 H7 0.9300 .
C7 C6 1.386(9) .
C7 C8 1.296(12) .
C6 H6 0.9300 .
C8 H8 0.9300 .
C15 H15 0.9300 .
C15 C14 1.379(10) .
C12 H12 0.9300 .
C12 C13 1.352(12) .
C14 H14 0.9300 .
C14 C13 1.347(13) .
C13 H13 0.9300 .
O5 C16 1.246(14) .
N3 C17 1.415(14) .
N3 C16 1.316(13) .
N3 C18 1.444(15) .
C17 H17A 0.9600 .
C17 H17B 0.9600 .
C17 H17C 0.9600 .
C16 H16 0.9300 .
C18 H18A 0.9600 .
C18 H18B 0.9600 .
C18 H18C 0.9600 .
O6 N4 1.210(7) .
O7A N4 1.39(2) .
N4 O8 1.207(8) .
N4 O7B 1.252(15) .

loop_
_geom_torsion_atom_site_label_1
_geom_torsion_atom_site_label_2
_geom_torsion_atom_site_label_3
_geom_torsion_atom_site_label_4
_geom_torsion
_geom_torsion_site_symmetry_1
_geom_torsion_site_symmetry_4
Bi1 O1 C1 C2 163.6(3) 2_566 .
Bi1 O1 C1 O2 -8.8(5) 2_566 .
Bi1 O3 C5 C3 175.6(4) . .
Bi1 O3 C5 O4 -2.7(6) . .
Bi1 O4 C5 O3 2.4(5) . .
Bi1 O4 C5 C3 -175.9(4) . .
Bi1 N2 C11 C10 -3.4(7) . .
Bi1 N2 C11 C12 177.4(5) . .
Bi1 N2 C15 C14 -178.6(6) . .
Bi1 N1 C10 C11 -4.1(7) . .
Bi1 N1 C10 C9 175.5(5) . .
Bi1 N1 C6 C7 -174.8(5) . .
Bi1 O5 C16 N3 171.9(9) . .
Bi1 O6 N4 O7A -24.1(12) . .
Bi1 O6 N4 O8 -179.1(9) . .
Bi1 O6 N4 O7B 15.3(11) . .
Bi1 O7A N4 O6 21.5(10) . .
Bi1 O7A N4 O8 175.1(10) . .
O1 C1 O2 Bi1 7.6(5) . 2_566
C3 C2 C1 Bi1 143.2(9) . 2_566
C3 C2 C1 O1 89.1(6) . .
C3 C2 C1 O2 -98.2(6) . .
C2 C3 C4 C2 0.4(8) . 2_666
C2 C3 C5 O3 -3.8(7) . .
C2 C3 C5 O4 174.6(5) . .
C2 C1 O2 Bi1 -164.5(4) . 2_566
C4 C3 C2 C4 -0.4(8) . 2_666
C4 C3 C2 C1 -179.9(4) . .
C4 C3 C5 O3 179.1(5) . .
C4 C3 C5 O4 -2.6(7) . .
C4 C2 C1 Bi1 -36.3(13) 2_666 2_566
C4 C2 C1 O1 -90.4(5) 2_666 .
C4 C2 C1 O2 82.3(6) 2_666 .
C5 C3 C2 C4 -177.5(4) . 2_666
C5 C3 C2 C1 3.0(7) . .
C5 C3 C4 C2 177.6(4) . 2_666
N2 C11 C10 N1 5.0(8) . .
N2 C11 C10 C9 -174.6(6) . .
N2 C11 C12 C13 2.0(11) . .
N2 C15 C14 C13 0.6(13) . .
C11 N2 C15 C14 1.1(11) . .
C11 C12 C13 C14 -0.3(14) . .
C10 N1 C6 C7 0.9(9) . .
C10 C11 C12 C13 -177.1(7) . .
C10 C9 C8 C7 -1.2(15) . .
C6 N1 C10 C11 -180.0(5) . .
C6 N1 C10 C9 -0.4(9) . .
C6 C7 C8 C9 1.7(15) . .
C8 C9 C10 N1 0.5(12) . .
C8 C9 C10 C11 -179.9(8) . .
C8 C7 C6 N1 -1.6(12) . .
C15 N2 C11 C10 176.8(6) . .
C15 N2 C11 C12 -2.3(9) . .
C15 C14 C13 C12 -1.0(15) . .
C12 C11 C10 N1 -175.9(6) . .
C12 C11 C10 C9 4.5(10) . .
C17 N3 C16 O5 -4(2) . .
C18 N3 C16 O5 174.1(12) . .
